data_7007192
loop_
_publ_author_name
'Carbonera, Chiara'
'S\'anchez Costa, Jos\'e'
'Money, Victoria A.'
'Elha\"ik, J\'er\^ome'
'Howard, Judith A. K.'
'Halcrow, Malcolm A.'
'L\'etard, Jean-Fran\,cois'

_publ_section_title
;
 Photomagnetic properties of iron(II) spin crossover complexes of
 2,6-dipyrazolylpyridine and 2,6-dipyrazolylpyrazine ligands.
;
_journal_issue 25
_journal_name_full 'Dalton transactions (Cambridge, England : 2003)'
_journal_page_first 3058
_journal_page_last 3066
_journal_paper_doi 10.1039/b601366j
_journal_year 2006
_chemical_formula_moiety 'C26 H26 Fe N10, 2(Cl O4)'
_chemical_formula_sum 'C26 H26 Cl2 Fe N10 O8'
_chemical_formula_weight 733.32
_chemical_name_common
;Bis(2,6-bis(4-methylpyrazol-1-yl)pyridine)iron(ii)
diperchlorate (compound 6)
;
_chemical_name_systematic
;
Bis[2,6-bis(4-methylpyrazol-1-yl)pyridine]iron(II) diperchlorate
(compound 6)
;
_space_group_IT_number 114
_symmetry_cell_setting tetragonal
_symmetry_space_group_name_Hall 'P -4 2n'
_symmetry_space_group_name_H-M 'P -4 21 c'
_atom_sites_solution_hydrogens geom
_atom_sites_solution_primary direct
_atom_sites_solution_secondary difmap
_audit_creation_method SHELXL-97
_cell_angle_alpha 90.00
_cell_angle_beta 90.00
_cell_angle_gamma 90.00
_cell_formula_units_Z 2
_cell_length_a 9.5865(14)
_cell_length_b 9.5865(14)
_cell_length_c 17.933(4)
_cell_measurement_reflns_used 4264
_cell_measurement_temperature 250(2)
_cell_measurement_theta_max 23.244
_cell_measurement_theta_min 2.2715
_cell_volume 1648.1(5)
_computing_cell_refinement 'SMART version 5.060 (Bruker, 1999)'
_computing_data_collection 'SMART version 5.060 (Bruker, 1999)'
_computing_data_reduction 'SAINT version 6.02A (Bruker, 2001)'
_computing_molecular_graphics 'SHELXTL version 5.10 (Bruker, 1997)'
_computing_publication_material 'SHELXTL version 5.10 (Bruker, 1997)'
_computing_structure_refinement 'SHELXL-97 (Sheldrick, 1997)'
_computing_structure_solution 'SHELXS-97 (Sheldrick, 1990)'
_diffrn_ambient_temperature 250(2)
_diffrn_measured_fraction_theta_full 1.000
_diffrn_measured_fraction_theta_max 1.000
_diffrn_measurement_device_type 'Bruker SMART 1000'
_diffrn_measurement_method /w
_diffrn_radiation_monochromator graphite
_diffrn_radiation_source 'fine-focus sealed tube'
_diffrn_radiation_type MoK\a
_diffrn_radiation_wavelength 0.71073
_diffrn_reflns_av_R_equivalents 0.0756
_diffrn_reflns_av_sigmaI/netI 0.0535
_diffrn_reflns_limit_h_max 12
_diffrn_reflns_limit_h_min -12
_diffrn_reflns_limit_k_max 12
_diffrn_reflns_limit_k_min -12
_diffrn_reflns_limit_l_max 23
_diffrn_reflns_limit_l_min -21
_diffrn_reflns_number 11139
_diffrn_reflns_theta_full 27.42
_diffrn_reflns_theta_max 27.42
_diffrn_reflns_theta_min 2.27
_diffrn_standards_decay_% 0
_diffrn_standards_interval_count 0
_diffrn_standards_interval_time 0
_diffrn_standards_number 0
_exptl_absorpt_coefficient_mu 0.682
_exptl_absorpt_correction_T_max 1.00
_exptl_absorpt_correction_T_min 0.707251
_exptl_absorpt_correction_type multi-scan
_exptl_absorpt_process_details 'SADABS (G.M.Sheldrick, 1998)'
_exptl_crystal_colour yellow
_exptl_crystal_density_diffrn 1.478
_exptl_crystal_density_method 'not measured'
_exptl_crystal_description irregular
_exptl_crystal_F_000 752
_exptl_crystal_size_max 0.18
_exptl_crystal_size_mid 0.12
_exptl_crystal_size_min 0.08
_refine_diff_density_max 1.000
_refine_diff_density_min -0.379
_refine_diff_density_rms 0.082
_refine_ls_abs_structure_details 'Flack H D (1983), Acta Cryst. A39, 876-881'
_refine_ls_abs_structure_Flack 0.0(4)
_refine_ls_extinction_method none
_refine_ls_goodness_of_fit_ref 1.041
_refine_ls_hydrogen_treatment constr
_refine_ls_matrix_type full
_refine_ls_number_parameters 115
_refine_ls_number_reflns 1893
_refine_ls_number_restraints 0
_refine_ls_restrained_S_all 1.041
_refine_ls_R_factor_all 0.1149
_refine_ls_R_factor_gt 0.0708
_refine_ls_shift/su_max 0.002
_refine_ls_shift/su_mean 0.000
_refine_ls_structure_factor_coef Fsqd
_refine_ls_weighting_details 'calc w=1/[\s^2^(Fo^2^)+(0.1273P)^2^+0.5847P] where P=(Fo^2^+2Fc^2^)/3'
_refine_ls_weighting_scheme calc
_refine_ls_wR_factor_gt 0.1831
_refine_ls_wR_factor_ref 0.2192
_reflns_number_gt 1217
_reflns_number_total 1893
_reflns_threshold_expression >2sigma(I)
_cod_data_source_file b601366j.txt
_cod_data_source_block sad_4
_cod_depositor_comments
;
The following automatic conversions were performed:
'_symmetry_cell_setting' value 'Tetragonal' changed to 'tetragonal'
according to '/home/saulius/struct/CIF-dictionaries/cif_core.dic'
dictionary named 'cif_core.dic' version 2.4.1 from 2010-06-29.

Automatic conversion script
Id: cif_fix_enum 1527 2010-12-29 10:47:43Z saulius 
;
_cod_original_sg_symbol_H-M P-421c
_cod_database_code 7007192

loop_
_symmetry_equiv_pos_as_xyz
'x, y, z'
'-x, -y, z'
'y, -x, -z'
'-y, x, -z'
'-x+1/2, y+1/2, -z+1/2'
'x+1/2, -y+1/2, -z+1/2'
'-y+1/2, -x+1/2, z+1/2'
'y+1/2, x+1/2, z+1/2'

loop_
_atom_site_label
_atom_site_type_symbol
_atom_site_fract_x
_atom_site_fract_y
_atom_site_fract_z
_atom_site_U_iso_or_equiv
_atom_site_adp_type
_atom_site_occupancy
_atom_site_symmetry_multiplicity
_atom_site_calc_flag
_atom_site_refinement_flags
_atom_site_disorder_assembly
_atom_site_disorder_group
Fe1 Fe 1.0000 0.0000 0.0000 0.0460(4) Uani 1 4 d S . .
N3 N 1.0000 0.0000 0.1195(3) 0.0482(11) Uani 1 2 d S . .
C4 C 0.8491(7) 0.3446(6) 0.1294(4) 0.0669(16) Uani 1 1 d . . .
H2 H 0.8288 0.3765 0.1771 0.08(2) Uiso 1 1 calc R . .
N2 N 0.9056(5) 0.2181(5) 0.1101(3) 0.0545(11) Uani 1 1 d . . .
N1 N 0.9205(4) 0.2027(5) 0.0359(3) 0.0516(11) Uani 1 1 d . . .
C5 C 0.9528(6) 0.1105(5) 0.1570(3) 0.0517(13) Uani 1 1 d . . .
C1 C 0.8728(5) 0.3220(5) 0.0074(4) 0.0571(14) Uani 1 1 d . . .
H5 H 0.8692 0.3413 -0.0434 0.066(18) Uiso 1 1 calc R . .
C7 C 1.0000 0.0000 0.2719(5) 0.102(4) Uani 1 2 d S . .
H7 H 1.0000 0.0000 0.3237 0.051(18) Uiso 1 2 calc SR . .
C2 C 0.8287(6) 0.4147(5) 0.0629(4) 0.0599(15) Uani 1 1 d . . .
C3 C 0.7687(7) 0.5582(7) 0.0539(6) 0.092(2) Uani 1 1 d . . .
H3A H 0.6703 0.5557 0.0637 0.11(3) Uiso 1 1 calc R . .
H3B H 0.7843 0.5901 0.0038 0.21(7) Uiso 1 1 calc R . .
H3C H 0.8132 0.6207 0.0883 0.08(2) Uiso 1 1 calc R . .
C6 C 0.9493(8) 0.1162(8) 0.2351(4) 0.076(2) Uani 1 1 d . . .
H6 H 0.9150 0.1934 0.2606 0.059(16) Uiso 1 1 calc R . .
Cl1 Cl -0.0348(5) 0.5296(6) 0.3191(2) 0.0993(16) Uani 0.50 1 d P . .
O1 O 0.1160(13) 0.5802(13) 0.3228(7) 0.202(5) Uiso 1 1 d . . .
O3 O -0.0657(13) 0.6158(13) 0.3737(7) 0.101(3) Uiso 0.50 1 d P . .
O2 O -0.085(2) 0.575(2) 0.2495(10) 0.157(5) Uiso 0.50 1 d P . .

loop_
_atom_site_aniso_label
_atom_site_aniso_U_11
_atom_site_aniso_U_22
_atom_site_aniso_U_33
_atom_site_aniso_U_23
_atom_site_aniso_U_13
_atom_site_aniso_U_12
Fe1 0.0455(5) 0.0455(5) 0.0472(7) 0.000 0.000 0.000
N3 0.052(3) 0.046(3) 0.047(3) 0.000 0.000 0.003(5)
C4 0.073(4) 0.043(3) 0.084(4) -0.014(3) -0.003(3) 0.007(3)
N2 0.062(3) 0.041(2) 0.060(3) -0.007(2) -0.002(2) 0.004(2)
N1 0.047(2) 0.048(2) 0.060(3) 0.005(2) -0.002(2) -0.002(2)
C5 0.058(3) 0.040(3) 0.057(3) -0.001(2) 0.001(2) 0.007(2)
C1 0.044(2) 0.049(3) 0.078(4) 0.018(3) -0.004(3) -0.001(2)
C7 0.169(12) 0.094(8) 0.044(4) 0.000 0.000 0.056(11)
C2 0.048(3) 0.039(3) 0.093(4) 0.003(3) -0.003(3) 0.000(2)
C3 0.072(5) 0.049(3) 0.154(8) 0.008(5) 0.006(5) 0.010(3)
C6 0.098(5) 0.074(4) 0.056(3) -0.007(3) -0.001(3) 0.021(4)
Cl1 0.114(5) 0.106(5) 0.0780(18) -0.012(2) 0.034(2) -0.001(3)

loop_
_atom_type_symbol
_atom_type_description
_atom_type_scat_dispersion_real
_atom_type_scat_dispersion_imag
_atom_type_scat_source
C C 0.0033 0.0016 'International Tables Vol C Tables 4.2.6.8 and 6.1.1.4'
H H 0.0000 0.0000 'International Tables Vol C Tables 4.2.6.8 and 6.1.1.4'
N N 0.0061 0.0033 'International Tables Vol C Tables 4.2.6.8 and 6.1.1.4'
O O 0.0106 0.0060 'International Tables Vol C Tables 4.2.6.8 and 6.1.1.4'
Cl Cl 0.1484 0.1585 'International Tables Vol C Tables 4.2.6.8 and 6.1.1.4'
Fe Fe 0.3463 0.8444 'International Tables Vol C Tables 4.2.6.8 and 6.1.1.4'

loop_
_geom_angle_atom_site_label_1
_geom_angle_atom_site_label_2
_geom_angle_atom_site_label_3
_geom_angle
_geom_angle_site_symmetry_1
_geom_angle_site_symmetry_3
_geom_angle_publ_flag
N3 Fe1 N3 180.0 3_665 . ?
N3 Fe1 N1 72.86(12) 3_665 4_645 ?
N3 Fe1 N1 107.14(12) . 4_645 ?
N3 Fe1 N1 107.14(12) 3_665 . ?
N3 Fe1 N1 72.86(12) . . ?
N1 Fe1 N1 94.98(7) 4_645 . ?
N3 Fe1 N1 107.14(12) 3_665 2_755 ?
N3 Fe1 N1 72.86(12) . 2_755 ?
N1 Fe1 N1 94.98(7) 4_645 2_755 ?
N1 Fe1 N1 145.7(2) . 2_755 ?
N3 Fe1 N1 72.86(12) 3_665 3_665 ?
N3 Fe1 N1 107.14(12) . 3_665 ?
N1 Fe1 N1 145.7(2) 4_645 3_665 ?
N1 Fe1 N1 94.98(7) . 3_665 ?
N1 Fe1 N1 94.98(7) 2_755 3_665 ?
C5 N3 C5 119.4(6) . 2_755 ?
C5 N3 Fe1 120.3(3) . . ?
C5 N3 Fe1 120.3(3) 2_755 . ?
N2 C4 C2 105.6(6) . . ?
N2 C4 H2 127.2 . . ?
C2 C4 H2 127.2 . . ?
N1 N2 C4 112.8(5) . . ?
N1 N2 C5 118.5(4) . . ?
C4 N2 C5 128.6(5) . . ?
C1 N1 N2 104.4(5) . . ?
C1 N1 Fe1 140.3(4) . . ?
N2 N1 Fe1 115.2(3) . . ?
N3 C5 C6 122.9(5) . . ?
N3 C5 N2 112.9(5) . . ?
C6 C5 N2 124.2(5) . . ?
N1 C1 C2 112.1(6) . . ?
N1 C1 H5 124.0 . . ?
C2 C1 H5 124.0 . . ?
C6 C7 C6 123.0(8) 2_755 . ?
C6 C7 H7 118.5 2_755 . ?
C6 C7 H7 118.5 . . ?
C4 C2 C1 105.1(5) . . ?
C4 C2 C3 126.4(8) . . ?
C1 C2 C3 128.5(8) . . ?
C2 C3 H3A 109.5 . . ?
C2 C3 H3B 109.5 . . ?
H3A C3 H3B 109.5 . . ?
C2 C3 H3C 109.5 . . ?
H3A C3 H3C 109.5 . . ?
H3B C3 H3C 109.5 . . ?
C7 C6 C5 115.9(6) . . ?
C7 C6 H6 122.0 . . ?
C5 C6 H6 122.0 . . ?
Cl1 Cl1 O1 86.0(10) 2_565 2_565 ?
Cl1 Cl1 O3 125.4(7) 2_565 . ?
O1 Cl1 O3 109.4(8) 2_565 . ?
Cl1 Cl1 O2 117.4(8) 2_565 . ?
O1 Cl1 O2 95.2(10) 2_565 . ?
O3 Cl1 O2 113.0(9) . . ?
Cl1 Cl1 O1 59.0(8) 2_565 . ?
O1 Cl1 O1 144.6(5) 2_565 . ?
O3 Cl1 O1 88.9(8) . . ?
O2 Cl1 O1 105.3(10) . . ?
Cl1 Cl1 O3 33.2(5) 2_565 2_565 ?
O1 Cl1 O3 72.2(7) 2_565 2_565 ?
O3 Cl1 O3 100.7(9) . 2_565 ?
O2 Cl1 O3 146.4(9) . 2_565 ?
O1 Cl1 O3 74.8(5) . 2_565 ?
Cl1 Cl1 O2 39.3(5) 2_565 2_565 ?
O1 Cl1 O2 88.2(8) 2_565 2_565 ?
O3 Cl1 O2 157.4(9) . 2_565 ?
O2 Cl1 O2 78.1(12) . 2_565 ?
O1 Cl1 O2 68.8(7) . 2_565 ?
O3 Cl1 O2 70.6(6) 2_565 2_565 ?
Cl1 O1 Cl1 34.9(5) 2_565 . ?
Cl1 O3 Cl1 21.4(3) . 2_565 ?
Cl1 O2 Cl1 23.3(4) . 2_565 ?

loop_
_geom_bond_atom_site_label_1
_geom_bond_atom_site_label_2
_geom_bond_distance
_geom_bond_site_symmetry_2
_geom_bond_publ_flag
Fe1 N3 2.143(5) 3_665 ?
Fe1 N3 2.143(5) . ?
Fe1 N1 2.184(5) 4_645 ?
Fe1 N1 2.184(5) . ?
Fe1 N1 2.184(5) 2_755 ?
Fe1 N1 2.184(5) 3_665 ?
N3 C5 1.334(6) . ?
N3 C5 1.334(6) 2_755 ?
C4 N2 1.372(7) . ?
C4 C2 1.383(9) . ?
C4 H2 0.9300 . ?
N2 N1 1.346(6) . ?
N2 C5 1.406(7) . ?
N1 C1 1.334(7) . ?
C5 C6 1.401(9) . ?
C1 C2 1.400(9) . ?
C1 H5 0.9300 . ?
C7 C6 1.383(8) 2_755 ?
C7 C6 1.383(8) . ?
C7 H7 0.9300 . ?
C2 C3 1.499(7) . ?
C3 H3A 0.9600 . ?
C3 H3B 0.9600 . ?
C3 H3C 0.9600 . ?
C6 H6 0.9300 . ?
Cl1 Cl1 0.876(8) 2_565 ?
Cl1 O1 1.312(13) 2_565 ?
Cl1 O3 1.315(13) . ?
Cl1 O2 1.406(18) . ?
Cl1 O1 1.526(14) . ?
Cl1 O3 1.957(14) 2_565 ?
Cl1 O2 1.969(19) 2_565 ?
O1 Cl1 1.312(13) 2_565 ?
O3 Cl1 1.957(14) 2_565 ?
O2 Cl1 1.969(19) 2_565 ?

loop_
_geom_torsion_atom_site_label_1
_geom_torsion_atom_site_label_2
_geom_torsion_atom_site_label_3
_geom_torsion_atom_site_label_4
_geom_torsion
_geom_torsion_site_symmetry_1
_geom_torsion_site_symmetry_2
_geom_torsion_site_symmetry_3
_geom_torsion_site_symmetry_4
_geom_torsion_publ_flag
N3 Fe1 N3 C5 113(38) 3_665 . . . ?
N1 Fe1 N3 C5 -88.3(3) 4_645 . . . ?
N1 Fe1 N3 C5 1.7(3) . . . . ?
N1 Fe1 N3 C5 -178.3(3) 2_755 . . . ?
N1 Fe1 N3 C5 91.7(3) 3_665 . . . ?
N3 Fe1 N3 C5 -67(38) 3_665 . . 2_755 ?
N1 Fe1 N3 C5 91.7(3) 4_645 . . 2_755 ?
N1 Fe1 N3 C5 -178.3(3) . . . 2_755 ?
N1 Fe1 N3 C5 1.7(3) 2_755 . . 2_755 ?
N1 Fe1 N3 C5 -88.3(3) 3_665 . . 2_755 ?
C2 C4 N2 N1 -0.9(7) . . . . ?
C2 C4 N2 C5 176.3(5) . . . . ?
C4 N2 N1 C1 0.2(6) . . . . ?
C5 N2 N1 C1 -177.3(5) . . . . ?
C4 N2 N1 Fe1 -177.0(4) . . . . ?
C5 N2 N1 Fe1 5.5(6) . . . . ?
N3 Fe1 N1 C1 0.6(6) 3_665 . . . ?
N3 Fe1 N1 C1 -179.4(6) . . . . ?
N1 Fe1 N1 C1 -73.0(6) 4_645 . . . ?
N1 Fe1 N1 C1 -179.4(6) 2_755 . . . ?
N1 Fe1 N1 C1 74.1(6) 3_665 . . . ?
N3 Fe1 N1 N2 176.3(3) 3_665 . . . ?
N3 Fe1 N1 N2 -3.7(3) . . . . ?
N1 Fe1 N1 N2 102.7(3) 4_645 . . . ?
N1 Fe1 N1 N2 -3.7(3) 2_755 . . . ?
N1 Fe1 N1 N2 -110.1(3) 3_665 . . . ?
C5 N3 C5 C6 -0.5(5) 2_755 . . . ?
Fe1 N3 C5 C6 179.5(5) . . . . ?
C5 N3 C5 N2 -179.5(5) 2_755 . . . ?
Fe1 N3 C5 N2 0.5(5) . . . . ?
N1 N2 C5 N3 -4.0(7) . . . . ?
C4 N2 C5 N3 179.0(5) . . . . ?
N1 N2 C5 C6 177.0(6) . . . . ?
C4 N2 C5 C6 0.0(10) . . . . ?
N2 N1 C1 C2 0.6(6) . . . . ?
Fe1 N1 C1 C2 176.7(4) . . . . ?
N2 C4 C2 C1 1.2(6) . . . . ?
N2 C4 C2 C3 179.9(5) . . . . ?
N1 C1 C2 C4 -1.2(6) . . . . ?
N1 C1 C2 C3 -179.9(5) . . . . ?
C6 C7 C6 C5 -0.4(4) 2_755 . . . ?
N3 C5 C6 C7 0.9(9) . . . . ?
N2 C5 C6 C7 179.8(5) . . . . ?
O1 Cl1 O1 Cl1 10(2) 2_565 . . 2_565 ?
O3 Cl1 O1 Cl1 133.4(6) . . . 2_565 ?
O2 Cl1 O1 Cl1 -113.1(8) . . . 2_565 ?
O3 Cl1 O1 Cl1 32.0(5) 2_565 . . 2_565 ?
O2 Cl1 O1 Cl1 -42.7(6) 2_565 . . 2_565 ?
O1 Cl1 O3 Cl1 99.2(13) 2_565 . . 2_565 ?
O2 Cl1 O3 Cl1 -156.1(18) . . . 2_565 ?
O1 Cl1 O3 Cl1 -49.9(12) . . . 2_565 ?
O3 Cl1 O3 Cl1 24.5(10) 2_565 . . 2_565 ?
O2 Cl1 O3 Cl1 -40.3(18) 2_565 . . 2_565 ?
O1 Cl1 O2 Cl1 -88.2(13) 2_565 . . 2_565 ?
O3 Cl1 O2 Cl1 158.1(17) . . . 2_565 ?
O1 Cl1 O2 Cl1 62.7(11) . . . 2_565 ?
O3 Cl1 O2 Cl1 -22.8(11) 2_565 . . 2_565 ?
O2 Cl1 O2 Cl1 -1.1(15) 2_565 . . 2_565 ?
